data_1504322
loop_
_publ_author_name
'Hursthouse, Michael B.'
'Huth, L. Susanne'
'Threlfall, Terence L.'

_publ_section_title
;
 Why Do Organic Compounds Crystallise Well or Badly or Ever so Slowly? Why
 Is Crystallisation Nevertheless Such a Good Purification
 Technique?&#x2020;
;
_journal_issue 6
_journal_name_full 'Organic Process Research &amp; Development'
_journal_page_first 1231
_journal_paper_doi 10.1021/op900169b
_journal_volume 13
_journal_year 2009
_chemical_formula_moiety 'C7 H6 Br N O'
_chemical_formula_sum 'C7 H6 Br N O'
_chemical_formula_weight 200.04
_chemical_name_common meta-Bromoformanilide
_chemical_name_systematic
;
 ?
;
_space_group_IT_number 14
_symmetry_cell_setting monoclinic
_symmetry_space_group_name_Hall '-P 2ybc'
_symmetry_space_group_name_H-M 'P 1 21/c 1'
_atom_sites_solution_hydrogens geom
_atom_sites_solution_primary direct
_atom_sites_solution_secondary difmap
_audit_creation_method SHELXL-97
_cell_angle_alpha 90.00
_cell_angle_beta 93.952(6)
_cell_angle_gamma 90.00
_cell_formula_units_Z 4
_cell_length_a 9.1595(8)
_cell_length_b 11.8459(10)
_cell_length_c 6.6063(5)
_cell_measurement_reflns_used 26477
_cell_measurement_temperature 120(2)
_cell_measurement_theta_max 27.48
_cell_measurement_theta_min 2.91
_cell_volume 715.10(10)
_computing_cell_refinement 'DENZO (Otwinowski & Minor, 1997) & COLLECT (Hooft, R.W.W., 1998)'
_computing_data_collection 'COLLECT (Hooft, R.W.W., 1998)'
_computing_data_reduction 'DENZO (Otwinowski & Minor, 1997) & COLLECT (Hooft, R.W.W., 1998)'
_computing_structure_refinement 'SHELXL-97 (Sheldrick, 1997)'
_computing_structure_solution 'SHELXS-97 (Sheldrick, 1997)'
_diffrn_ambient_temperature 120(2)
_diffrn_detector_area_resol_mean 9.091
_diffrn_measured_fraction_theta_full 0.993
_diffrn_measured_fraction_theta_max 0.993
_diffrn_measurement_device_type 'Bruker-Nonius Roper CCD camera on \k-goniostat'
_diffrn_measurement_method '\f & \w scans'
_diffrn_radiation_monochromator graphite
_diffrn_radiation_source 'Bruker-Nonius FR591 rotating anode'
_diffrn_radiation_type MoK\a
_diffrn_radiation_wavelength 0.71073
_diffrn_reflns_av_R_equivalents 0.0590
_diffrn_reflns_av_sigmaI/netI 0.0428
_diffrn_reflns_limit_h_max 11
_diffrn_reflns_limit_h_min -11
_diffrn_reflns_limit_k_max 15
_diffrn_reflns_limit_k_min -15
_diffrn_reflns_limit_l_max 7
_diffrn_reflns_limit_l_min -8
_diffrn_reflns_number 9195
_diffrn_reflns_theta_full 27.48
_diffrn_reflns_theta_max 27.48
_diffrn_reflns_theta_min 3.54
_exptl_absorpt_coefficient_mu 5.670
_exptl_absorpt_correction_T_max 0.3968
_exptl_absorpt_correction_T_min 0.1221
_exptl_absorpt_correction_type multi-scan
_exptl_absorpt_process_details 'SADABS 2007/2 (Sheldrick, G.M., 2007)'
_exptl_crystal_colour colourless
_exptl_crystal_density_diffrn 1.858
_exptl_crystal_density_method 'not measured'
_exptl_crystal_description 'cut fragment'
_exptl_crystal_F_000 392
_exptl_crystal_size_max 0.64
_exptl_crystal_size_mid 0.60
_exptl_crystal_size_min 0.20
_refine_diff_density_max 0.725
_refine_diff_density_min -0.880
_refine_diff_density_rms 0.123
_refine_ls_extinction_method none
_refine_ls_goodness_of_fit_ref 1.066
_refine_ls_hydrogen_treatment mixed
_refine_ls_matrix_type full
_refine_ls_number_parameters 95
_refine_ls_number_reflns 1632
_refine_ls_number_restraints 1
_refine_ls_restrained_S_all 1.066
_refine_ls_R_factor_all 0.0476
_refine_ls_R_factor_gt 0.0401
_refine_ls_shift/su_max 0.000
_refine_ls_shift/su_mean 0.000
_refine_ls_structure_factor_coef Fsqd
_refine_ls_weighting_details 'calc w=1/[\s^2^(Fo^2^)+(0.0589P)^2^+0.3682P] where P=(Fo^2^+2Fc^2^)/3'
_refine_ls_weighting_scheme calc
_refine_ls_wR_factor_gt 0.0982
_refine_ls_wR_factor_ref 0.1023
_reflns_number_gt 1418
_reflns_number_total 1632
_reflns_threshold_expression >2sigma(I)
_cod_data_source_file op900169b_si_001.cif
_cod_data_source_block 2008lsh146
_cod_depositor_comments
;
The following automatic conversions were performed:

'_symmetry_cell_setting' value 'Monoclinic' changed to 'monoclinic'
according to /home/saulius/struct/CIF-dictionaries/cif_core.dic
dictionary named 'cif_core.dic' version 2.4.2 from 2011-04-26.

Automatic conversion script
Id: cif_fix_values 1715 2011-07-08 13:25:40Z adriana 
;
_cod_original_sg_symbol_H-M P2(1)/c
_cod_database_code 1504322

loop_
_symmetry_equiv_pos_as_xyz
'x, y, z'
'-x, y+1/2, -z+1/2'
'-x, -y, -z'
'x, -y-1/2, z-1/2'

loop_
_atom_site_label
_atom_site_type_symbol
_atom_site_fract_x
_atom_site_fract_y
_atom_site_fract_z
_atom_site_U_iso_or_equiv
_atom_site_adp_type
_atom_site_occupancy
_atom_site_symmetry_multiplicity
_atom_site_calc_flag
_atom_site_refinement_flags
C1 C 0.6856(3) 0.4963(2) 0.6189(5) 0.0253(6) Uani 1 1 d .
C2 C 0.7775(3) 0.4221(2) 0.5230(5) 0.0275(6) Uani 1 1 d .
H2 H 0.7978 0.3490 0.5768 0.033 Uiso 1 1 calc R
C3 C 0.8380(3) 0.4578(2) 0.3480(5) 0.0287(6) Uani 1 1 d .
C4 C 0.8158(4) 0.5654(3) 0.2691(5) 0.0328(7) Uani 1 1 d .
H4 H 0.8615 0.5885 0.1511 0.039 Uiso 1 1 calc R
C5 C 0.7254(4) 0.6381(2) 0.3662(5) 0.0334(7) Uani 1 1 d .
H5 H 0.7090 0.7122 0.3148 0.040 Uiso 1 1 calc R
C6 C 0.6586(3) 0.6037(2) 0.5378(5) 0.0286(6) Uani 1 1 d .
H6 H 0.5942 0.6535 0.6006 0.034 Uiso 1 1 calc R
C7 C 0.6098(4) 0.3657(2) 0.8823(5) 0.0290(7) Uani 1 1 d .
H7 H 0.6552 0.3040 0.8195 0.035 Uiso 1 1 calc R
N1 N 0.6192(3) 0.4685(2) 0.7984(4) 0.0274(5) Uani 1 1 d D
H1N H 0.571(4) 0.522(3) 0.854(6) 0.041(10) Uiso 1 1 d D
O1 O 0.5457(3) 0.34754(16) 1.0355(4) 0.0325(5) Uani 1 1 d .
Br1 Br 0.95889(3) 0.35478(3) 0.21539(5) 0.03577(17) Uani 1 1 d .

loop_
_atom_site_aniso_label
_atom_site_aniso_U_11
_atom_site_aniso_U_22
_atom_site_aniso_U_33
_atom_site_aniso_U_23
_atom_site_aniso_U_13
_atom_site_aniso_U_12
C1 0.0271(15) 0.0178(13) 0.0310(15) -0.0013(10) 0.0023(12) -0.0032(11)
C2 0.0321(16) 0.0172(12) 0.0337(15) -0.0007(11) 0.0049(13) -0.0009(11)
C3 0.0305(15) 0.0234(14) 0.0321(15) -0.0050(11) 0.0021(12) -0.0030(11)
C4 0.0395(18) 0.0288(15) 0.0306(16) 0.0030(12) 0.0053(13) -0.0051(13)
C5 0.0386(18) 0.0204(14) 0.0405(19) 0.0063(11) -0.0009(15) -0.0011(12)
C6 0.0299(15) 0.0193(13) 0.0366(16) -0.0012(11) 0.0024(13) -0.0003(12)
C7 0.0335(17) 0.0196(13) 0.0345(16) -0.0022(11) 0.0057(13) 0.0003(11)
N1 0.0336(14) 0.0180(11) 0.0315(13) 0.0000(9) 0.0076(11) 0.0020(10)
O1 0.0399(13) 0.0234(11) 0.0351(13) 0.0021(8) 0.0102(10) -0.0003(8)
Br1 0.0364(2) 0.0301(2) 0.0424(2) -0.00793(12) 0.01428(16) -0.00442(12)

loop_
_atom_type_symbol
_atom_type_description
_atom_type_scat_dispersion_real
_atom_type_scat_dispersion_imag
_atom_type_scat_source
C C 0.0033 0.0016 'International Tables Vol C Tables 4.2.6.8 and 6.1.1.4'
H H 0.0000 0.0000 'International Tables Vol C Tables 4.2.6.8 and 6.1.1.4'
N N 0.0061 0.0033 'International Tables Vol C Tables 4.2.6.8 and 6.1.1.4'
O O 0.0106 0.0060 'International Tables Vol C Tables 4.2.6.8 and 6.1.1.4'
Br Br -0.2901 2.4595 'International Tables Vol C Tables 4.2.6.8 and 6.1.1.4'

loop_
_geom_angle_atom_site_label_1
_geom_angle_atom_site_label_2
_geom_angle_atom_site_label_3
_geom_angle
C6 C1 C2 119.7(3)
C6 C1 N1 117.4(3)
C2 C1 N1 122.9(2)
C3 C2 C1 118.4(3)
C3 C2 H2 120.8
C1 C2 H2 120.8
C2 C3 C4 122.6(3)
C2 C3 Br1 117.9(2)
C4 C3 Br1 119.5(2)
C5 C4 C3 118.4(3)
C5 C4 H4 120.8
C3 C4 H4 120.8
C4 C5 C6 120.6(3)
C4 C5 H5 119.7
C6 C5 H5 119.7
C5 C6 C1 120.3(3)
C5 C6 H6 119.8
C1 C6 H6 119.8
O1 C7 N1 123.3(3)
O1 C7 H7 118.4
N1 C7 H7 118.4
C7 N1 C1 127.1(3)
C7 N1 H1N 116(3)
C1 N1 H1N 116(3)

loop_
_geom_bond_atom_site_label_1
_geom_bond_atom_site_label_2
_geom_bond_distance
C1 C6 1.396(4)
C1 C2 1.398(4)
C1 N1 1.408(4)
C2 C3 1.383(4)
C2 H2 0.9500
C3 C4 1.386(4)
C3 Br1 1.902(3)
C4 C5 1.382(5)
C4 H4 0.9500
C5 C6 1.386(5)
C5 H5 0.9500
C6 H6 0.9500
C7 O1 1.224(4)
C7 N1 1.344(4)
C7 H7 0.9500
N1 H1N 0.874(18)

loop_
_geom_hbond_atom_site_label_D
_geom_hbond_atom_site_label_H
_geom_hbond_atom_site_label_A
_geom_hbond_distance_DH
_geom_hbond_distance_HA
_geom_hbond_distance_DA
_geom_hbond_angle_DHA
_geom_hbond_site_symmetry_A
N1 H1N O1 0.874(18) 2.037(19) 2.909(3) 176(4) 3_667

loop_
_cod_related_entry_id
_cod_related_entry_database
_cod_related_entry_code
1 ChemSpider 13249736
